data_4069434
loop_
_publ_author_name
'Zhu, Xiancui'
'Fan, Jiaxi'
'Wu, Yunjun'
'Wang, Shaowu'
'Zhang, Lijun'
'Yang, Gaosheng'
'Wei, Yun'
'Yin, Chengwei'
'Zhu, Hong'
'Wu, Shihong'
'Zhang, Hongtao'

_publ_section_title
;
 Synthesis, Characterization, Selective Catalytic Activity, and Reactivity
 of Rare Earth Metal Amides with Different Metal&#x2212;Nitrogen Bonds
;
_journal_issue 13
_journal_name_full Organometallics
_journal_page_first 3882
_journal_paper_doi 10.1021/om900191j
_journal_volume 28
_journal_year 2009
_chemical_formula_sum 'C36 H66 N3 O Si3 Y'
_chemical_formula_weight 730.10
_chemical_name_systematic
; 
 ? 
;
_space_group_IT_number 14
_symmetry_cell_setting monoclinic
_symmetry_space_group_name_Hall '-P 2yn'
_symmetry_space_group_name_H-M 'P 1 21/n 1'
_atom_sites_solution_hydrogens geom
_atom_sites_solution_primary direct
_atom_sites_solution_secondary difmap
_audit_creation_method SHELXL-97
_cell_angle_alpha 90.00
_cell_angle_beta 97.1250(10)
_cell_angle_gamma 90.00
_cell_formula_units_Z 4
_cell_length_a 10.6909(6)
_cell_length_b 17.8942(11)
_cell_length_c 24.0504(14)
_cell_measurement_temperature 293(2)
_cell_volume 4565.4(5)
_computing_structure_refinement 'SHELXL-97 (Sheldrick, 1997)'
_computing_structure_solution 'SHELXS-97 (Sheldrick, 1990)'
_diffrn_ambient_temperature 293(2)
_diffrn_measured_fraction_theta_full 0.996
_diffrn_measured_fraction_theta_max 0.996
_diffrn_radiation_monochromator graphite
_diffrn_radiation_source 'fine-focus sealed tube'
_diffrn_radiation_type MoK\a
_diffrn_radiation_wavelength 0.71073
_diffrn_reflns_av_R_equivalents 0.0376
_diffrn_reflns_av_sigmaI/netI 0.0401
_diffrn_reflns_limit_h_max 13
_diffrn_reflns_limit_h_min -13
_diffrn_reflns_limit_k_max 23
_diffrn_reflns_limit_k_min -23
_diffrn_reflns_limit_l_max 30
_diffrn_reflns_limit_l_min -31
_diffrn_reflns_number 39263
_diffrn_reflns_theta_full 27.54
_diffrn_reflns_theta_max 27.54
_diffrn_reflns_theta_min 1.42
_exptl_absorpt_coefficient_mu 1.382
_exptl_crystal_density_diffrn 1.062
_exptl_crystal_density_method 'not measured'
_exptl_crystal_F_000 1568
_refine_diff_density_max 2.717
_refine_diff_density_min -0.393
_refine_diff_density_rms 0.160
_refine_ls_extinction_coef 0.0044(8)
_refine_ls_extinction_expression Fc^*^=kFc[1+0.001xFc^2^\l^3^/sin(2\q)]^-1/4^
_refine_ls_extinction_method SHELXL
_refine_ls_goodness_of_fit_ref 1.165
_refine_ls_hydrogen_treatment mixed
_refine_ls_matrix_type full
_refine_ls_number_parameters 414
_refine_ls_number_reflns 10479
_refine_ls_number_restraints 0
_refine_ls_restrained_S_all 1.165
_refine_ls_R_factor_all 0.0980
_refine_ls_R_factor_gt 0.0704
_refine_ls_shift/su_max 0.001
_refine_ls_shift/su_mean 0.000
_refine_ls_structure_factor_coef Fsqd
_refine_ls_weighting_details 'calc w=1/[\s^2^(Fo^2^)+(0.1549P)^2^+1.9522P] where P=(Fo^2^+2Fc^2^)/3'
_refine_ls_weighting_scheme calc
_refine_ls_wR_factor_gt 0.2371
_refine_ls_wR_factor_ref 0.2572
_reflns_number_gt 7471
_reflns_number_total 10479
_reflns_threshold_expression >2sigma(I)
_cod_data_source_file om900191j_si_003.cif
_cod_data_source_block 071108a_0m_(2)
_cod_depositor_comments
;
The following automatic conversions were performed:

'_symmetry_cell_setting' value 'Monoclinic' changed to 'monoclinic'
according to /home/saulius/struct/CIF-dictionaries/cif_core.dic
dictionary named 'cif_core.dic' version 2.4.2 from 2011-04-26.

Automatic conversion script
Id: cif_fix_values 1715 2011-07-08 13:25:40Z adriana 
;
_cod_original_sg_symbol_H-M P2(1)/n
_cod_database_code 4069434

loop_
_symmetry_equiv_pos_as_xyz
'x, y, z'
'-x+1/2, y+1/2, -z+1/2'
'-x, -y, -z'
'x-1/2, -y-1/2, z-1/2'

loop_
_atom_site_label
_atom_site_type_symbol
_atom_site_fract_x
_atom_site_fract_y
_atom_site_fract_z
_atom_site_U_iso_or_equiv
_atom_site_adp_type
_atom_site_occupancy
_atom_site_symmetry_multiplicity
_atom_site_calc_flag
_atom_site_refinement_flags
Y1 Y 0.39564(4) 0.76860(2) 0.164415(17) 0.03787(18) Uani 1 1 d .
Si2 Si 0.37280(14) 0.89663(7) 0.23689(5) 0.0448(3) Uani 1 1 d .
Si3 Si 0.53202(14) 0.60409(7) 0.14843(6) 0.0498(4) Uani 1 1 d .
Si1 Si 0.51170(16) 0.70937(9) 0.04729(6) 0.0553(4) Uani 1 1 d .
C12 C 0.4540(5) 0.7765(2) 0.3064(2) 0.0482(11) Uani 1 1 d .
C3 C 0.2313(7) 0.7403(4) 0.3218(3) 0.0652(15) Uani 1 1 d .
H3 H 0.2148 0.7691 0.2869 0.078 Uiso 1 1 calc R
C8 C 0.5861(6) 0.7774(3) 0.3261(3) 0.0633(16) Uani 1 1 d .
C4 C 0.3686(7) 0.7441(3) 0.3405(2) 0.0614(15) Uani 1 1 d .
C1 C 0.1893(8) 0.6595(4) 0.3086(4) 0.089(2) Uani 1 1 d .
H1A H 0.2448 0.6368 0.2850 0.134 Uiso 1 1 calc R
H1B H 0.1048 0.6594 0.2897 0.134 Uiso 1 1 calc R
H1C H 0.1921 0.6317 0.3429 0.134 Uiso 1 1 calc R
C9 C 0.6804(6) 0.8094(4) 0.2923(3) 0.0720(17) Uani 1 1 d .
H9 H 0.6343 0.8380 0.2616 0.086 Uiso 1 1 calc R
C7 C 0.6254(9) 0.7461(4) 0.3784(4) 0.095(3) Uani 1 1 d .
H7 H 0.7106 0.7466 0.3921 0.114 Uiso 1 1 calc R
C6 C 0.5414(10) 0.7147(5) 0.4104(4) 0.106(3) Uani 1 1 d .
H6 H 0.5706 0.6930 0.4447 0.128 Uiso 1 1 calc R
C5 C 0.4151(10) 0.7151(5) 0.3922(3) 0.094(3) Uani 1 1 d .
H5 H 0.3594 0.6954 0.4151 0.113 Uiso 1 1 calc R
C2 C 0.1499(10) 0.7748(6) 0.3647(4) 0.113(3) Uani 1 1 d .
H2A H 0.1460 0.7406 0.3952 0.169 Uiso 1 1 calc R
H2B H 0.0662 0.7843 0.3465 0.169 Uiso 1 1 calc R
H2C H 0.1872 0.8209 0.3788 0.169 Uiso 1 1 calc R
C11 C 0.7549(11) 0.7476(6) 0.2659(6) 0.128(4) Uani 1 1 d .
H11A H 0.8240 0.7315 0.2926 0.192 Uiso 1 1 calc R
H11B H 0.7867 0.7668 0.2331 0.192 Uiso 1 1 calc R
H11C H 0.7003 0.7059 0.2556 0.192 Uiso 1 1 calc R
C10 C 0.7750(8) 0.8614(5) 0.3240(4) 0.103(3) Uani 1 1 d .
H10A H 0.7318 0.8967 0.3449 0.154 Uiso 1 1 calc R
H10B H 0.8205 0.8876 0.2981 0.154 Uiso 1 1 calc R
H10C H 0.8330 0.8329 0.3494 0.154 Uiso 1 1 calc R
C19 C 0.3775(5) 0.9514(2) 0.12807(18) 0.0426(10) Uani 1 1 d .
C20 C 0.2644(5) 0.9756(3) 0.0953(2) 0.0501(11) Uani 1 1 d .
C21 C 0.1386(5) 0.9422(3) 0.1031(2) 0.0593(13) Uani 1 1 d .
H21 H 0.1526 0.9060 0.1339 0.071 Uiso 1 1 calc R
C18 C 0.4928(5) 0.9872(3) 0.1198(2) 0.0575(13) Uani 1 1 d .
C26 C 0.4921(7) 1.0428(4) 0.0795(3) 0.0773(19) Uani 1 1 d .
H26 H 0.5677 1.0656 0.0741 0.093 Uiso 1 1 calc R
C24 C 0.2705(7) 1.0310(4) 0.0557(3) 0.0748(18) Uani 1 1 d .
H24 H 0.1969 1.0459 0.0338 0.090 Uiso 1 1 calc R
C25 C 0.3841(8) 1.0650(4) 0.0475(3) 0.088(2) Uani 1 1 d .
H25 H 0.3862 1.1023 0.0208 0.106 Uiso 1 1 calc R
C22 C 0.0471(7) 1.0010(5) 0.1196(4) 0.096(2) Uani 1 1 d .
H22A H 0.0693 1.0143 0.1582 0.144 Uiso 1 1 calc R
H22B H -0.0370 0.9812 0.1144 0.144 Uiso 1 1 calc R
H22C H 0.0512 1.0445 0.0966 0.144 Uiso 1 1 calc R
C23 C 0.0851(8) 0.8998(5) 0.0508(4) 0.096(2) Uani 1 1 d .
H23A H 0.0838 0.9319 0.0188 0.144 Uiso 1 1 calc R
H23B H 0.0009 0.8838 0.0545 0.144 Uiso 1 1 calc R
H23C H 0.1368 0.8570 0.0461 0.144 Uiso 1 1 calc R
N1 N 0.4112(4) 0.8037(2) 0.25240(15) 0.0418(8) Uani 1 1 d .
N2 N 0.3775(4) 0.8907(2) 0.16547(15) 0.0418(9) Uani 1 1 d .
C13 C 0.4796(7) 0.9689(3) 0.2752(3) 0.0717(17) Uani 1 1 d .
H13A H 0.5615 0.9662 0.2628 0.108 Uiso 1 1 calc R
H13B H 0.4868 0.9595 0.3148 0.108 Uiso 1 1 calc R
H13C H 0.4447 1.0178 0.2675 0.108 Uiso 1 1 calc R
C14 C 0.2137(6) 0.9250(4) 0.2554(3) 0.0729(17) Uani 1 1 d .
H14A H 0.1969 0.9758 0.2442 0.109 Uiso 1 1 calc R
H14B H 0.2129 0.9204 0.2951 0.109 Uiso 1 1 calc R
H14C H 0.1502 0.8931 0.2362 0.109 Uiso 1 1 calc R
C16 C 0.6170(6) 0.9625(4) 0.1524(3) 0.0681(15) Uani 1 1 d .
H16 H 0.5952 0.9346 0.1850 0.082 Uiso 1 1 calc R
C15 C 0.6984(8) 1.0291(5) 0.1758(4) 0.107(3) Uani 1 1 d .
H15A H 0.7273 1.0562 0.1453 0.160 Uiso 1 1 calc R
H15B H 0.7697 1.0111 0.2003 0.160 Uiso 1 1 calc R
H15C H 0.6491 1.0616 0.1962 0.160 Uiso 1 1 calc R
C17 C 0.6908(8) 0.9093(6) 0.1201(5) 0.112(3) Uani 1 1 d .
H17A H 0.6437 0.8640 0.1125 0.167 Uiso 1 1 calc R
H17B H 0.7701 0.8981 0.1418 0.167 Uiso 1 1 calc R
H17C H 0.7055 0.9321 0.0853 0.167 Uiso 1 1 calc R
N3 N 0.4960(4) 0.6869(2) 0.11429(17) 0.0455(9) Uani 1 1 d .
C32 C 0.4738(7) 0.6113(3) 0.2192(2) 0.0679(16) Uani 1 1 d .
H32A H 0.5078 0.6555 0.2380 0.102 Uiso 1 1 calc R
H32B H 0.5006 0.5681 0.2412 0.102 Uiso 1 1 calc R
H32C H 0.3835 0.6139 0.2143 0.102 Uiso 1 1 calc R
C28 C 0.6768(7) 0.7295(5) 0.0358(3) 0.084(2) Uani 1 1 d .
H28A H 0.7118 0.7663 0.0623 0.126 Uiso 1 1 calc R
H28B H 0.6783 0.7480 -0.0016 0.126 Uiso 1 1 calc R
H28C H 0.7258 0.6844 0.0407 0.126 Uiso 1 1 calc R
C31 C 0.4480(8) 0.5201(3) 0.1133(3) 0.085(2) Uani 1 1 d .
H31A H 0.3586 0.5283 0.1094 0.127 Uiso 1 1 calc R
H31B H 0.4684 0.4764 0.1357 0.127 Uiso 1 1 calc R
H31C H 0.4745 0.5131 0.0769 0.127 Uiso 1 1 calc R
C30 C 0.7045(6) 0.5823(4) 0.1587(3) 0.0797(19) Uani 1 1 d .
H30A H 0.7336 0.5751 0.1229 0.120 Uiso 1 1 calc R
H30B H 0.7189 0.5376 0.1806 0.120 Uiso 1 1 calc R
H30C H 0.7496 0.6231 0.1778 0.120 Uiso 1 1 calc R
C27 C 0.4133(7) 0.7950(4) 0.0279(3) 0.0750(17) Uani 1 1 d .
H27A H 0.3256 0.7824 0.0258 0.113 Uiso 1 1 calc R
H27B H 0.4311 0.8134 -0.0078 0.113 Uiso 1 1 calc R
H27C H 0.4331 0.8329 0.0559 0.113 Uiso 1 1 calc R
C29 C 0.4506(10) 0.6348(5) -0.0048(3) 0.112(3) Uani 1 1 d .
H29A H 0.5096 0.5942 -0.0030 0.168 Uiso 1 1 calc R
H29B H 0.4403 0.6555 -0.0419 0.168 Uiso 1 1 calc R
H29C H 0.3708 0.6168 0.0040 0.168 Uiso 1 1 calc R
O1 O 0.1940(4) 0.7224(2) 0.1405(2) 0.0722(12) Uani 1 1 d .
C36 C 0.0831(6) 0.7461(4) 0.1641(4) 0.0778(19) Uani 1 1 d .
H36A H 0.0973 0.7436 0.2047 0.093 Uiso 1 1 calc R
H36B H 0.0618 0.7972 0.1532 0.093 Uiso 1 1 calc R
C33 C 0.1554(8) 0.6664(7) 0.1003(6) 0.150(5) Uani 1 1 d .
H33A H 0.2067 0.6219 0.1077 0.180 Uiso 1 1 calc R
H33B H 0.1648 0.6841 0.0630 0.180 Uiso 1 1 calc R
C35 C -0.0159(11) 0.6968(10) 0.1429(7) 0.194(8) Uani 1 1 d .
H35A H -0.0432 0.6679 0.1734 0.233 Uiso 1 1 calc R
H35B H -0.0874 0.7253 0.1254 0.233 Uiso 1 1 calc R
C34 C 0.0271(10) 0.6498(8) 0.1044(6) 0.168(6) Uani 1 1 d .
H34A H -0.0227 0.6563 0.0682 0.202 Uiso 1 1 calc R
H34B H 0.0190 0.5983 0.1160 0.202 Uiso 1 1 calc R

loop_
_atom_site_aniso_label
_atom_site_aniso_U_11
_atom_site_aniso_U_22
_atom_site_aniso_U_33
_atom_site_aniso_U_23
_atom_site_aniso_U_13
_atom_site_aniso_U_12
Y1 0.0412(3) 0.0360(3) 0.0361(3) -0.00444(16) 0.00331(17) 0.00056(16)
Si2 0.0616(8) 0.0366(6) 0.0359(6) -0.0029(5) 0.0042(6) 0.0062(6)
Si3 0.0581(9) 0.0374(6) 0.0557(8) -0.0020(5) 0.0142(6) 0.0011(6)
Si1 0.0682(10) 0.0582(8) 0.0401(7) -0.0040(6) 0.0095(7) 0.0082(7)
C12 0.066(3) 0.038(2) 0.038(2) -0.0049(18) -0.004(2) 0.002(2)
C3 0.076(4) 0.071(4) 0.052(3) 0.006(3) 0.019(3) -0.007(3)
C8 0.075(4) 0.046(3) 0.063(4) 0.001(2) -0.015(3) 0.001(2)
C4 0.092(5) 0.050(3) 0.042(3) 0.007(2) 0.006(3) -0.004(3)
C1 0.091(5) 0.082(5) 0.096(5) 0.007(4) 0.021(4) -0.017(4)
C9 0.055(3) 0.064(4) 0.092(5) -0.004(3) -0.011(3) -0.001(3)
C7 0.098(6) 0.081(4) 0.091(6) 0.018(4) -0.042(5) -0.009(4)
C6 0.143(8) 0.094(5) 0.070(5) 0.032(4) -0.031(5) -0.011(6)
C5 0.132(7) 0.089(5) 0.057(4) 0.029(4) -0.005(4) -0.020(5)
C2 0.122(8) 0.130(8) 0.094(6) -0.011(5) 0.049(6) 0.008(6)
C11 0.112(8) 0.102(6) 0.177(12) -0.040(7) 0.047(8) -0.021(6)
C10 0.094(6) 0.086(5) 0.121(7) -0.018(5) -0.012(5) -0.025(4)
C19 0.054(3) 0.038(2) 0.035(2) -0.0013(17) 0.0033(19) 0.0035(19)
C20 0.059(3) 0.050(3) 0.041(2) 0.001(2) 0.003(2) 0.010(2)
C21 0.055(3) 0.060(3) 0.059(3) 0.003(3) -0.009(2) 0.004(2)
C18 0.063(3) 0.059(3) 0.053(3) -0.003(2) 0.015(3) -0.006(3)
C26 0.092(5) 0.073(4) 0.072(4) 0.013(3) 0.030(4) -0.016(4)
C24 0.097(5) 0.071(4) 0.055(3) 0.015(3) 0.003(3) 0.025(4)
C25 0.115(6) 0.077(4) 0.078(5) 0.034(4) 0.035(4) 0.006(4)
C22 0.064(4) 0.107(6) 0.118(6) -0.010(5) 0.017(4) 0.015(4)
C23 0.085(5) 0.100(6) 0.093(5) -0.016(4) -0.027(4) 0.003(4)
N1 0.052(2) 0.0369(18) 0.0355(19) 0.0018(15) 0.0028(16) 0.0044(16)
N2 0.049(2) 0.0385(19) 0.0368(19) -0.0032(14) 0.0012(16) 0.0028(15)
C13 0.103(5) 0.051(3) 0.058(3) -0.014(3) -0.001(3) -0.006(3)
C14 0.087(4) 0.070(4) 0.065(4) -0.006(3) 0.021(3) 0.027(3)
C16 0.057(3) 0.080(4) 0.067(4) -0.011(3) 0.006(3) -0.012(3)
C15 0.092(6) 0.127(7) 0.100(6) -0.034(5) 0.008(5) -0.049(5)
C17 0.061(4) 0.128(8) 0.143(8) -0.038(6) 0.003(5) 0.008(4)
N3 0.054(2) 0.0390(19) 0.045(2) -0.0039(16) 0.0108(18) 0.0039(17)
C32 0.088(4) 0.057(3) 0.061(3) 0.006(3) 0.022(3) -0.009(3)
C28 0.078(5) 0.106(6) 0.073(5) 0.005(4) 0.027(4) 0.015(4)
C31 0.119(6) 0.045(3) 0.092(5) -0.017(3) 0.020(4) -0.011(3)
C30 0.069(4) 0.070(4) 0.101(5) 0.013(4) 0.015(4) 0.018(3)
C27 0.077(4) 0.082(4) 0.064(4) 0.011(3) 0.001(3) 0.013(4)
C29 0.176(10) 0.099(6) 0.059(4) -0.026(4) 0.005(5) -0.001(6)
O1 0.051(2) 0.075(3) 0.090(3) -0.031(2) 0.005(2) -0.0102(19)
C36 0.059(4) 0.090(4) 0.086(5) -0.019(4) 0.015(3) -0.012(3)
C33 0.067(5) 0.162(10) 0.219(12) -0.132(9) 0.011(6) -0.025(5)
C35 0.096(7) 0.263(16) 0.231(16) -0.169(15) 0.051(9) -0.072(9)
C34 0.099(7) 0.193(12) 0.217(13) -0.134(11) 0.038(8) -0.059(8)

loop_
_atom_type_symbol
_atom_type_description
_atom_type_scat_dispersion_real
_atom_type_scat_dispersion_imag
_atom_type_scat_source
C C 0.0033 0.0016 'International Tables Vol C Tables 4.2.6.8 and 6.1.1.4'
H H 0.0000 0.0000 'International Tables Vol C Tables 4.2.6.8 and 6.1.1.4'
N N 0.0061 0.0033 'International Tables Vol C Tables 4.2.6.8 and 6.1.1.4'
Si Si 0.0817 0.0704 'International Tables Vol C Tables 4.2.6.8 and 6.1.1.4'
Y Y -2.7962 3.5667 'International Tables Vol C Tables 4.2.6.8 and 6.1.1.4'
O O 0.0106 0.0060 'International Tables Vol C Tables 4.2.6.8 and 6.1.1.4'

loop_
_geom_angle_atom_site_label_1
_geom_angle_atom_site_label_2
_geom_angle_atom_site_label_3
_geom_angle
N1 Y1 N2 72.56(13)
N1 Y1 N3 135.94(14)
N2 Y1 N3 134.58(14)
N1 Y1 O1 107.37(16)
N2 Y1 O1 106.11(15)
N3 Y1 O1 97.27(15)
N2 Si2 N1 96.86(18)
N2 Si2 C14 113.0(2)
N1 Si2 C14 113.8(3)
N2 Si2 C13 115.9(3)
N1 Si2 C13 115.9(3)
C14 Si2 C13 102.1(3)
N3 Si3 C30 113.7(3)
N3 Si3 C32 107.1(2)
C30 Si3 C32 109.0(3)
N3 Si3 C31 113.9(3)
C30 Si3 C31 107.4(4)
C32 Si3 C31 105.4(3)
N3 Si1 C28 113.4(3)
N3 Si1 C27 108.1(3)
C28 Si1 C27 108.5(4)
N3 Si1 C29 113.4(3)
C28 Si1 C29 107.2(4)
C27 Si1 C29 105.9(4)
N1 C12 C4 120.9(5)
N1 C12 C8 119.7(5)
C4 C12 C8 119.3(5)
C4 C3 C1 111.0(6)
C4 C3 C2 113.2(6)
C1 C3 C2 109.7(6)
C7 C8 C12 117.9(7)
C7 C8 C9 120.0(7)
C12 C8 C9 122.0(5)
C5 C4 C12 119.1(7)
C5 C4 C3 119.3(6)
C12 C4 C3 121.6(5)
C8 C9 C10 114.7(7)
C8 C9 C11 111.6(6)
C10 C9 C11 107.6(7)
C6 C7 C8 121.7(8)
C5 C6 C7 120.5(7)
C6 C5 C4 121.4(8)
N2 C19 C18 120.3(4)
N2 C19 C20 121.2(4)
C18 C19 C20 118.4(4)
C24 C20 C19 119.2(5)
C24 C20 C21 119.4(5)
C19 C20 C21 121.4(4)
C20 C21 C23 110.2(6)
C20 C21 C22 111.8(5)
C23 C21 C22 111.8(6)
C26 C18 C19 119.3(6)
C26 C18 C16 119.9(6)
C19 C18 C16 120.7(5)
C25 C26 C18 122.2(6)
C20 C24 C25 121.8(6)
C26 C25 C24 119.0(6)
C12 N1 Si2 124.6(3)
C12 N1 Y1 140.1(3)
Si2 N1 Y1 94.53(16)
C19 N2 Si2 126.1(3)
C19 N2 Y1 138.8(3)
Si2 N2 Y1 94.92(17)
C17 C16 C18 113.2(6)
C17 C16 C15 111.5(6)
C18 C16 C15 112.3(6)
Si1 N3 Si3 128.3(2)
Si1 N3 Y1 117.8(2)
Si3 N3 Y1 113.5(2)
C33 O1 C36 107.0(5)
C33 O1 Y1 127.2(4)
C36 O1 Y1 125.7(4)
C35 C36 O1 106.8(7)
O1 C33 C34 107.6(7)
C34 C35 C36 109.0(9)
C35 C34 C33 109.1(8)

loop_
_geom_bond_atom_site_label_1
_geom_bond_atom_site_label_2
_geom_bond_distance
Y1 N1 2.194(4)
Y1 N2 2.195(4)
Y1 N3 2.250(4)
Y1 O1 2.314(4)
Si2 N2 1.728(4)
Si2 N1 1.743(4)
Si2 C14 1.880(6)
Si2 C13 1.888(6)
Si3 N3 1.715(4)
Si3 C30 1.871(7)
Si3 C32 1.887(6)
Si3 C31 1.894(6)
Si1 N3 1.689(4)
Si1 C28 1.855(8)
Si1 C27 1.884(7)
Si1 C29 1.891(8)
C12 N1 1.408(6)
C12 C4 1.425(8)
C12 C8 1.433(8)
C3 C4 1.483(10)
C3 C1 1.536(9)
C3 C2 1.558(10)
C8 C7 1.394(10)
C8 C9 1.486(10)
C4 C5 1.382(9)
C9 C10 1.511(9)
C9 C11 1.544(12)
C7 C6 1.372(14)
C6 C5 1.366(13)
C19 N2 1.410(6)
C19 C18 1.425(7)
C19 C20 1.426(7)
C20 C24 1.383(8)
C20 C21 1.504(8)
C21 C23 1.519(9)
C21 C22 1.523(9)
C18 C26 1.387(8)
C18 C16 1.522(9)
C26 C25 1.365(10)
C24 C25 1.393(11)
C16 C17 1.512(10)
C16 C15 1.541(9)
O1 C33 1.419(9)
O1 C36 1.440(8)
C36 C35 1.423(11)
C33 C34 1.419(12)
C35 C34 1.372(14)
